data_4503520
loop_
_publ_author_name
'Wang, Guan-Hua'
'Li, Zhi-Gang'
'Jia, Heng-Qing'
'Hu, Ning-Hai'
'Xu, Jing-Wei'

_publ_section_title
;
 Topological Diversity of Coordination Polymers Containing the Rigid
 Terephthalate and a Flexible N,N&#x2032;-Type Ligand: Interpenetration,
 Polyrotaxane, and Polythreading
;
_journal_issue 6
_journal_name_full 'Crystal Growth &amp; Design'
_journal_page_first 1932
_journal_paper_doi 10.1021/cg701232n
_journal_volume 8
_journal_year 2008
_chemical_formula_moiety 'C60 H60 Br2 Cd2 N8 O4'
_chemical_formula_sum 'C60 H60 Br2 Cd2 N8 O4'
_chemical_formula_weight 1341.78
_chemical_name_systematic
; 
 ? 
;
_space_group_IT_number 14
_symmetry_cell_setting monoclinic
_symmetry_space_group_name_Hall '-P 2ybc'
_symmetry_space_group_name_H-M 'P 1 21/c 1'
_atom_sites_solution_hydrogens geom
_atom_sites_solution_primary direct
_atom_sites_solution_secondary difmap
_audit_creation_method SHELXL-97
_cell_angle_alpha 90.00
_cell_angle_beta 99.249(1)
_cell_angle_gamma 90.00
_cell_formula_units_Z 2
_cell_length_a 13.2305(9)
_cell_length_b 15.2743(10)
_cell_length_c 13.9145(9)
_cell_measurement_reflns_used 8466
_cell_measurement_temperature 187(2)
_cell_measurement_theta_max 26.04
_cell_measurement_theta_min 2.38
_cell_volume 2775.4(3)
_computing_cell_refinement 'SAINT (Bruker, 2001)'
_computing_data_collection 'SMART (Bruker, 2001)'
_computing_data_reduction SAINT
_computing_molecular_graphics 'SHELXTL (Bruker, 2001)'
_computing_publication_material SHELXTL
_computing_structure_refinement 'SHELXL97 (Sheldrick, 1997)'
_computing_structure_solution 'SHELXS97 (Sheldrick, 1997)'
_diffrn_ambient_temperature 187(2)
_diffrn_measured_fraction_theta_full 0.995
_diffrn_measured_fraction_theta_max 0.995
_diffrn_measurement_device_type 'Bruker SMART APEX CCD area-detector'
_diffrn_measurement_method '\f and \w scans'
_diffrn_radiation_monochromator graphite
_diffrn_radiation_source 'fine-focus sealed tube'
_diffrn_radiation_type MoK\a
_diffrn_radiation_wavelength 0.71073
_diffrn_reflns_av_R_equivalents 0.0158
_diffrn_reflns_av_sigmaI/netI 0.0181
_diffrn_reflns_limit_h_max 16
_diffrn_reflns_limit_h_min -9
_diffrn_reflns_limit_k_max 18
_diffrn_reflns_limit_k_min -18
_diffrn_reflns_limit_l_max 15
_diffrn_reflns_limit_l_min -17
_diffrn_reflns_number 15319
_diffrn_reflns_theta_full 26.06
_diffrn_reflns_theta_max 26.06
_diffrn_reflns_theta_min 1.56
_exptl_absorpt_coefficient_mu 2.261
_exptl_absorpt_correction_T_max 0.7530
_exptl_absorpt_correction_T_min 0.4860
_exptl_absorpt_correction_type multi-scan
_exptl_absorpt_process_details 'SADABS (Sheldrick, 1996)'
_exptl_crystal_colour colorless
_exptl_crystal_density_diffrn 1.606
_exptl_crystal_density_method 'not measured'
_exptl_crystal_description block
_exptl_crystal_F_000 1348
_exptl_crystal_size_max 0.37
_exptl_crystal_size_mid 0.22
_exptl_crystal_size_min 0.13
_refine_diff_density_max 0.963
_refine_diff_density_min -0.758
_refine_diff_density_rms 0.076
_refine_ls_extinction_method none
_refine_ls_goodness_of_fit_ref 1.036
_refine_ls_hydrogen_treatment constr
_refine_ls_matrix_type full
_refine_ls_number_parameters 355
_refine_ls_number_reflns 5463
_refine_ls_number_restraints 2
_refine_ls_restrained_S_all 1.044
_refine_ls_R_factor_all 0.0352
_refine_ls_R_factor_gt 0.0304
_refine_ls_shift/su_max 0.001
_refine_ls_shift/su_mean 0.000
_refine_ls_structure_factor_coef Fsqd
_refine_ls_weighting_details 'calc w=1/[\s^2^(Fo^2^)+(0.0433P)^2^+2.7187P] where P=(Fo^2^+2Fc^2^)/3'
_refine_ls_weighting_scheme calc
_refine_ls_wR_factor_gt 0.0770
_refine_ls_wR_factor_ref 0.0799
_reflns_number_gt 4848
_reflns_number_total 5463
_reflns_threshold_expression >2\s(I)
_cod_data_source_file cg701232n-file005.cif
_cod_data_source_block 4
_cod_depositor_comments
;
The following automatic conversions were performed:

'_symmetry_cell_setting' value 'Monoclinic' changed to 'monoclinic'
according to /home/saulius/struct/CIF-dictionaries/cif_core.dic
dictionary named 'cif_core.dic' version 2.4.1 from 2010-06-29.

Automatic conversion script
Id: cif_fix_values 1715 2011-07-08 13:25:40Z adriana 
;
_cod_original_sg_symbol_H-M 'P 21/c'
_cod_database_code 4503520

loop_
_symmetry_equiv_pos_as_xyz
'x, y, z'
'-x, y+1/2, -z+1/2'
'-x, -y, -z'
'x, -y-1/2, z-1/2'

loop_
_atom_site_label
_atom_site_type_symbol
_atom_site_fract_x
_atom_site_fract_y
_atom_site_fract_z
_atom_site_U_iso_or_equiv
_atom_site_adp_type
_atom_site_occupancy
_atom_site_symmetry_multiplicity
_atom_site_calc_flag
_atom_site_refinement_flags
_atom_site_disorder_assembly
_atom_site_disorder_group
Cd1 Cd 0.319351(14) 0.135451(13) 0.136818(13) 0.03053(8) Uani 1 1 d . . .
Br1 Br 0.22066(2) 0.10293(3) -0.03917(2) 0.04856(11) Uani 1 1 d . . .
O1 O 0.38109(14) 0.01277(13) 0.24110(13) 0.0358(4) Uani 1 1 d . . .
O2 O 0.41374(16) 0.14745(13) 0.29615(14) 0.0388(5) Uani 1 1 d . . .
N1 N 0.16722(18) 0.11839(16) 0.20778(16) 0.0335(5) Uani 1 1 d . . .
N2 N -0.31363(17) -0.21149(16) 0.35459(16) 0.0344(5) Uani 1 1 d . . .
N3 N 0.47775(18) 0.14685(16) 0.07774(18) 0.0370(5) Uani 1 1 d . B .
N4 N 0.9179(6) 0.1387(3) -0.4095(3) 0.117(2) Uani 1 1 d . . .
C1 C 0.1657(2) 0.1364(2) 0.3017(2) 0.0373(6) Uani 1 1 d . . .
H1 H 0.2247 0.1626 0.3385 0.045 Uiso 1 1 calc R . .
C2 C 0.0831(2) 0.1189(2) 0.3478(2) 0.0376(6) Uani 1 1 d . . .
H2 H 0.0858 0.1337 0.4145 0.045 Uiso 1 1 calc R . .
C3 C -0.0038(2) 0.07953(18) 0.2969(2) 0.0322(6) Uani 1 1 d . . .
C4 C -0.0022(2) 0.06050(19) 0.1994(2) 0.0364(6) Uani 1 1 d . . .
H4 H -0.0595 0.0333 0.1611 0.044 Uiso 1 1 calc R . .
C5 C 0.0826(2) 0.0812(2) 0.1585(2) 0.0356(6) Uani 1 1 d . . .
H5 H 0.0813 0.0684 0.0915 0.043 Uiso 1 1 calc R . .
C6 C -0.0940(2) 0.0572(2) 0.3454(2) 0.0398(7) Uani 1 1 d . . .
H6A H -0.0820 0.0808 0.4126 0.048 Uiso 1 1 calc R . .
H6B H -0.0993 -0.0073 0.3499 0.048 Uiso 1 1 calc R . .
C7 C -0.1951(2) 0.09321(19) 0.2920(2) 0.0383(6) Uani 1 1 d . . .
H7A H -0.2075 0.0696 0.2249 0.046 Uiso 1 1 calc R . .
H7B H -0.1902 0.1577 0.2876 0.046 Uiso 1 1 calc R . .
C8 C -0.2865(2) 0.0694(2) 0.3432(2) 0.0393(6) Uani 1 1 d . . .
H8A H -0.2754 0.0943 0.4097 0.047 Uiso 1 1 calc R . .
H8B H -0.3499 0.0953 0.3069 0.047 Uiso 1 1 calc R . .
C9 C -0.2991(2) -0.02854(19) 0.3491(2) 0.0332(6) Uani 1 1 d . . .
C10 C -0.2712(2) -0.0751(2) 0.4340(2) 0.0393(7) Uani 1 1 d . . .
H10 H -0.2458 -0.0451 0.4927 0.047 Uiso 1 1 calc R . .
C11 C -0.2798(2) -0.1650(2) 0.4343(2) 0.0379(6) Uani 1 1 d . . .
H11 H -0.2607 -0.1953 0.4942 0.045 Uiso 1 1 calc R . .
C12 C -0.3427(3) -0.1664(2) 0.2721(2) 0.0475(8) Uani 1 1 d . . .
H12 H -0.3687 -0.1979 0.2145 0.057 Uiso 1 1 calc R . .
C13 C -0.3368(3) -0.0767(2) 0.2670(2) 0.0472(8) Uani 1 1 d . . .
H13 H -0.3586 -0.0477 0.2068 0.057 Uiso 1 1 calc R . .
C14 C 0.41614(19) 0.06595(19) 0.30779(18) 0.0299(6) Uani 1 1 d . . .
C15 C 0.46045(18) 0.03102(17) 0.40707(18) 0.0271(5) Uani 1 1 d . . .
C16 C 0.5033(2) 0.08867(18) 0.47950(19) 0.0310(6) Uani 1 1 d . . .
H16 H 0.5059 0.1495 0.4658 0.037 Uiso 1 1 calc R . .
C17 C 0.4574(2) -0.05771(18) 0.42796(18) 0.0301(5) Uani 1 1 d . . .
H17 H 0.4284 -0.0976 0.3787 0.036 Uiso 1 1 calc R . .
C18 C 0.5552(2) 0.1937(2) 0.1268(2) 0.0420(7) Uani 1 1 d . . .
H18 H 0.5471 0.2182 0.1879 0.050 Uiso 1 1 calc R . .
C19 C 0.6454(2) 0.2077(2) 0.0926(3) 0.0598(10) Uani 1 1 d . B .
H19 H 0.6986 0.2401 0.1306 0.072 Uiso 1 1 calc R . .
C20 C 0.6597(3) 0.1745(3) 0.0019(4) 0.0853(17) Uani 1 1 d D . .
C21 C 0.5807(3) 0.1249(3) -0.0468(4) 0.0689(12) Uani 1 1 d . B .
H21 H 0.5869 0.0989 -0.1076 0.083 Uiso 1 1 calc R . .
C22 C 0.4926(2) 0.1130(2) -0.0073(3) 0.0472(8) Uani 1 1 d . . .
H22 H 0.4393 0.0788 -0.0428 0.057 Uiso 1 1 calc R B .
C25 C 0.9085(3) 0.1567(3) -0.1036(3) 0.0657(11) Uani 1 1 d D . .
H25A H 0.9383 0.2128 -0.0772 0.079 Uiso 1 1 calc R A 1
H25B H 0.9462 0.1077 -0.0675 0.079 Uiso 1 1 calc R A 1
C26 C 0.9107(2) 0.1497(2) -0.2098(3) 0.0438(7) Uani 1 1 d . . .
C27 C 0.9952(3) 0.1780(2) -0.2477(3) 0.0500(8) Uani 1 1 d . . .
H27 H 1.0526 0.2015 -0.2058 0.060 Uiso 1 1 calc R B .
C28 C 0.9964(5) 0.1724(3) -0.3461(4) 0.0964(13) Uani 1 1 d . . .
H28 H 1.0550 0.1930 -0.3706 0.116 Uiso 1 1 calc R . .
C29 C 0.8410(6) 0.1109(3) -0.3708(4) 0.0964(13) Uani 1 1 d . . .
H29 H 0.7857 0.0859 -0.4140 0.116 Uiso 1 1 calc R . .
C30 C 0.8307(3) 0.1136(2) -0.2749(4) 0.0743(14) Uani 1 1 d . . .
H30 H 0.7711 0.0916 -0.2533 0.089 Uiso 1 1 calc R B .
C23 C 0.7773(5) 0.1653(6) 0.0045(6) 0.0571(19) Uani 0.50 1 d P B 1
H23A H 0.8133 0.2190 0.0312 0.069 Uiso 0.50 1 calc PR B 1
H23B H 0.8044 0.1148 0.0452 0.069 Uiso 0.50 1 calc PR B 1
C24 C 0.7909(4) 0.1517(5) -0.0982(6) 0.0478(16) Uani 0.50 1 d PD B 1
H24A H 0.7535 0.1975 -0.1401 0.057 Uiso 0.50 1 calc PR B 1
H24B H 0.7633 0.0939 -0.1213 0.057 Uiso 0.50 1 calc PR B 1
C23' C 0.7422(4) 0.2030(4) -0.0617(4) 0.0323(11) Uani 0.50 1 d PD B 2
H23C H 0.7120 0.2049 -0.1316 0.039 Uiso 0.50 1 calc PR B 2
H23D H 0.7702 0.2615 -0.0417 0.039 Uiso 0.50 1 calc PR B 2
C24' C 0.8274(5) 0.1319(5) -0.0427(5) 0.0433(16) Uani 0.50 1 d P B 2
H24C H 0.8573 0.1303 0.0272 0.052 Uiso 0.50 1 calc PR B 2
H24D H 0.7988 0.0734 -0.0619 0.052 Uiso 0.50 1 calc PR B 2

loop_
_atom_site_aniso_label
_atom_site_aniso_U_11
_atom_site_aniso_U_22
_atom_site_aniso_U_33
_atom_site_aniso_U_23
_atom_site_aniso_U_13
_atom_site_aniso_U_12
Cd1 0.02737(12) 0.04223(13) 0.02091(11) 0.00467(7) 0.00061(8) -0.00100(8)
Br1 0.03366(17) 0.0877(3) 0.02324(15) -0.00449(14) 0.00112(12) -0.00528(15)
O1 0.0353(10) 0.0456(11) 0.0245(9) 0.0020(8) -0.0009(8) 0.0006(9)
O2 0.0426(12) 0.0429(12) 0.0279(10) 0.0106(8) -0.0035(9) -0.0020(9)
N1 0.0280(12) 0.0450(13) 0.0270(12) 0.0012(10) 0.0035(9) -0.0002(10)
N2 0.0327(12) 0.0426(13) 0.0276(12) -0.0047(10) 0.0040(10) -0.0029(10)
N3 0.0308(12) 0.0449(14) 0.0343(13) 0.0063(10) 0.0021(10) -0.0023(10)
N4 0.218(7) 0.074(3) 0.044(2) -0.0065(19) -0.020(3) 0.068(3)
C1 0.0303(14) 0.0512(17) 0.0296(15) -0.0034(12) 0.0025(11) -0.0022(12)
C2 0.0346(15) 0.0502(17) 0.0279(14) -0.0014(12) 0.0044(12) 0.0020(12)
C3 0.0283(13) 0.0355(14) 0.0337(14) 0.0058(11) 0.0078(11) 0.0037(11)
C4 0.0284(14) 0.0447(16) 0.0356(15) -0.0014(12) 0.0033(11) -0.0020(12)
C5 0.0314(14) 0.0489(17) 0.0259(14) -0.0013(12) 0.0032(11) -0.0003(12)
C6 0.0336(15) 0.0486(17) 0.0390(16) 0.0078(13) 0.0108(12) 0.0013(13)
C7 0.0317(15) 0.0388(15) 0.0468(17) 0.0064(13) 0.0134(13) 0.0028(12)
C8 0.0345(15) 0.0412(16) 0.0450(17) 0.0008(13) 0.0143(13) 0.0020(12)
C9 0.0260(13) 0.0427(16) 0.0336(14) -0.0005(11) 0.0128(11) 0.0007(11)
C10 0.0426(17) 0.0445(17) 0.0297(14) -0.0056(12) 0.0025(12) -0.0041(13)
C11 0.0426(16) 0.0440(16) 0.0256(13) -0.0026(12) 0.0015(12) -0.0011(13)
C12 0.062(2) 0.0521(18) 0.0261(15) -0.0043(13) -0.0013(14) -0.0054(16)
C13 0.059(2) 0.0513(19) 0.0291(15) 0.0050(13) 0.0001(14) -0.0034(15)
C14 0.0194(12) 0.0462(16) 0.0243(13) 0.0071(11) 0.0039(10) 0.0009(11)
C15 0.0193(11) 0.0377(14) 0.0244(12) 0.0055(10) 0.0040(9) 0.0009(10)
C16 0.0288(13) 0.0325(14) 0.0306(14) 0.0031(11) 0.0018(11) 0.0011(11)
C17 0.0270(13) 0.0374(14) 0.0245(13) -0.0004(10) 0.0003(10) -0.0007(11)
C18 0.0388(16) 0.0394(16) 0.0449(17) 0.0056(13) -0.0022(13) -0.0002(13)
C19 0.0310(16) 0.0407(18) 0.107(3) -0.0164(19) 0.0073(18) -0.0063(14)
C20 0.050(2) 0.059(2) 0.160(5) -0.056(3) 0.057(3) -0.0190(19)
C21 0.053(2) 0.065(2) 0.099(3) -0.036(2) 0.044(2) -0.0150(18)
C22 0.0318(16) 0.059(2) 0.053(2) -0.0096(16) 0.0112(14) -0.0040(14)
C25 0.055(2) 0.071(2) 0.081(3) -0.014(2) 0.040(2) -0.0060(19)
C26 0.0341(16) 0.0360(16) 0.059(2) -0.0066(14) 0.0020(14) 0.0044(12)
C27 0.0531(19) 0.0457(18) 0.0525(19) -0.0082(15) 0.0127(15) -0.0014(15)
C28 0.144(4) 0.0581(19) 0.075(3) -0.0135(17) -0.019(2) 0.030(2)
C29 0.144(4) 0.0581(19) 0.075(3) -0.0135(17) -0.019(2) 0.030(2)
C30 0.042(2) 0.042(2) 0.128(4) -0.017(2) -0.017(2) 0.0102(15)
C23 0.038(4) 0.077(5) 0.057(5) -0.022(4) 0.007(3) -0.007(3)
C24 0.044(4) 0.051(4) 0.052(4) -0.002(3) 0.020(4) -0.009(3)
C23' 0.029(3) 0.037(3) 0.031(3) 0.005(2) 0.007(2) 0.001(2)
C24' 0.038(3) 0.065(4) 0.026(3) 0.019(3) 0.003(3) 0.019(3)

loop_
_atom_type_symbol
_atom_type_description
_atom_type_scat_dispersion_real
_atom_type_scat_dispersion_imag
_atom_type_scat_source
C C 0.0033 0.0016 'International Tables Vol C Tables 4.2.6.8 and 6.1.1.4'
H H 0.0000 0.0000 'International Tables Vol C Tables 4.2.6.8 and 6.1.1.4'
N N 0.0061 0.0033 'International Tables Vol C Tables 4.2.6.8 and 6.1.1.4'
O O 0.0106 0.0060 'International Tables Vol C Tables 4.2.6.8 and 6.1.1.4'
Br Br -0.2901 2.4595 'International Tables Vol C Tables 4.2.6.8 and 6.1.1.4'
Cd Cd -0.8075 1.2024 'International Tables Vol C Tables 4.2.6.8 and 6.1.1.4'

loop_
_geom_angle_atom_site_label_1
_geom_angle_atom_site_label_2
_geom_angle_atom_site_label_3
_geom_angle
_geom_angle_site_symmetry_1
_geom_angle_site_symmetry_3
_geom_angle_publ_flag
N2 Cd1 O2 83.78(7) 2 . y
N2 Cd1 N3 88.97(8) 2 . y
O2 Cd1 N3 87.51(8) . . y
N2 Cd1 N1 92.95(8) 2 . y
O2 Cd1 N1 88.52(8) . . y
N3 Cd1 N1 175.38(8) . . y
N2 Cd1 O1 138.56(7) 2 . y
O2 Cd1 O1 54.90(7) . . y
N3 Cd1 O1 91.86(7) . . y
N1 Cd1 O1 83.92(7) . . y
N2 Cd1 Br1 102.75(5) 2 . y
O2 Cd1 Br1 173.38(5) . . y
N3 Cd1 Br1 91.44(6) . . y
N1 Cd1 Br1 92.23(6) . . y
O1 Cd1 Br1 118.63(5) . . y
C14 O1 Cd1 89.50(16) . . ?
C14 O2 Cd1 92.44(16) . . ?
C1 N1 C5 116.4(2) . . ?
C1 N1 Cd1 121.69(19) . . ?
C5 N1 Cd1 121.54(18) . . ?
C11 N2 C12 116.8(3) . . ?
C11 N2 Cd1 119.90(19) . 2_545 ?
C12 N2 Cd1 123.3(2) . 2_545 ?
C22 N3 C18 116.6(3) . . ?
C22 N3 Cd1 122.8(2) . . ?
C18 N3 Cd1 120.4(2) . . ?
C29 N4 C28 115.2(5) . . ?
N1 C1 C2 123.5(3) . . ?
N1 C1 H1 118.3 . . ?
C2 C1 H1 118.3 . . ?
C1 C2 C3 120.0(3) . . ?
C1 C2 H2 120.0 . . ?
C3 C2 H2 120.0 . . ?
C2 C3 C4 116.5(2) . . ?
C2 C3 C6 121.5(3) . . ?
C4 C3 C6 122.0(3) . . ?
C5 C4 C3 119.8(3) . . ?
C5 C4 H4 120.1 . . ?
C3 C4 H4 120.1 . . ?
N1 C5 C4 123.8(3) . . ?
N1 C5 H5 118.1 . . ?
C4 C5 H5 118.1 . . ?
C3 C6 C7 113.4(2) . . ?
C3 C6 H6A 108.9 . . ?
C7 C6 H6A 108.9 . . ?
C3 C6 H6B 108.9 . . ?
C7 C6 H6B 108.9 . . ?
H6A C6 H6B 107.7 . . ?
C6 C7 C8 112.4(2) . . ?
C6 C7 H7A 109.1 . . ?
C8 C7 H7A 109.1 . . ?
C6 C7 H7B 109.1 . . ?
C8 C7 H7B 109.1 . . ?
H7A C7 H7B 107.9 . . ?
C9 C8 C7 111.2(2) . . ?
C9 C8 H8A 109.4 . . ?
C7 C8 H8A 109.4 . . ?
C9 C8 H8B 109.4 . . ?
C7 C8 H8B 109.4 . . ?
H8A C8 H8B 108.0 . . ?
C10 C9 C13 116.4(3) . . ?
C10 C9 C8 122.8(3) . . ?
C13 C9 C8 120.7(3) . . ?
C11 C10 C9 120.4(3) . . ?
C11 C10 H10 119.8 . . ?
C9 C10 H10 119.8 . . ?
N2 C11 C10 123.0(3) . . ?
N2 C11 H11 118.5 . . ?
C10 C11 H11 118.5 . . ?
N2 C12 C13 123.1(3) . . ?
N2 C12 H12 118.5 . . ?
C13 C12 H12 118.5 . . ?
C12 C13 C9 120.2(3) . . ?
C12 C13 H13 119.9 . . ?
C9 C13 H13 119.9 . . ?
O2 C14 O1 123.0(2) . . ?
O2 C14 C15 117.8(2) . . ?
O1 C14 C15 119.2(2) . . ?
C17 C15 C16 119.3(2) . . ?
C17 C15 C14 121.1(2) . . ?
C16 C15 C14 119.6(2) . . ?
C15 C16 C17 120.3(3) . 3_656 ?
C15 C16 H16 119.9 . . ?
C17 C16 H16 119.9 3_656 . ?
C15 C17 C16 120.4(3) . 3_656 ?
C15 C17 H17 119.8 . . ?
C16 C17 H17 119.8 3_656 . ?
N3 C18 C19 122.8(3) . . ?
N3 C18 H18 118.6 . . ?
C19 C18 H18 118.6 . . ?
C18 C19 C20 120.5(3) . . ?
C18 C19 H19 119.7 . . ?
C20 C19 H19 119.7 . . ?
C21 C20 C19 116.1(3) . . ?
C21 C20 C23 129.7(4) . . ?
C19 C20 C23 106.9(4) . . ?
C21 C20 C23' 114.6(4) . . ?
C19 C20 C23' 127.8(4) . . ?
C23 C20 C23' 42.0(4) . . ?
C22 C21 C20 120.0(4) . . ?
C22 C21 H21 120.0 . . ?
C20 C21 H21 120.0 . . ?
N3 C22 C21 123.8(3) . . ?
N3 C22 H22 118.1 . . ?
C21 C22 H22 118.1 . . ?
C26 C25 C24' 131.7(4) . . ?
C26 C25 C24 102.8(4) . . ?
C24' C25 C24 33.6(3) . . ?
C26 C25 H25A 111.2 . . ?
C24' C25 H25A 106.4 . . ?
C24 C25 H25A 111.2 . . ?
C26 C25 H25B 111.2 . . ?
C24' C25 H25B 82.6 . . ?
C24 C25 H25B 111.2 . . ?
H25A C25 H25B 109.1 . . ?
C27 C26 C30 116.9(4) . . ?
C27 C26 C25 120.3(3) . . ?
C30 C26 C25 122.8(4) . . ?
C28 C27 C26 120.1(4) . . ?
C28 C27 H27 120.0 . . ?
C26 C27 H27 120.0 . . ?
N4 C28 C27 122.9(6) . . ?
N4 C28 H28 118.6 . . ?
C27 C28 H28 118.6 . . ?
N4 C29 C30 127.2(6) . . ?
N4 C29 H29 116.4 . . ?
C30 C29 H29 116.4 . . ?
C29 C30 C26 117.7(5) . . ?
C29 C30 H30 121.2 . . ?
C26 C30 H30 121.2 . . ?
C24 C23 C20 105.4(5) . . ?
C24 C23 H23A 110.7 . . ?
C20 C23 H23A 110.7 . . ?
C24 C23 H23B 110.7 . . ?
C20 C23 H23B 110.7 . . ?
H23A C23 H23B 108.8 . . ?
C23 C24 C25 108.3(5) . . ?
C23 C24 H24A 110.0 . . ?
C25 C24 H24A 110.0 . . ?
C23 C24 H24B 110.0 . . ?
C25 C24 H24B 110.0 . . ?
H24A C24 H24B 108.4 . . ?
C24' C23' C20 105.1(4) . . ?
C24' C23' H23C 110.7 . . ?
C20 C23' H23C 110.7 . . ?
C24' C23' H23D 110.7 . . ?
C20 C23' H23D 110.7 . . ?
H23C C23' H23D 108.8 . . ?
C25 C24' C23' 106.8(5) . . ?
C25 C24' H24C 110.4 . . ?
C23' C24' H24C 110.4 . . ?
C25 C24' H24D 110.4 . . ?
C23' C24' H24D 110.4 . . ?
H24C C24' H24D 108.6 . . ?

loop_
_geom_bond_atom_site_label_1
_geom_bond_atom_site_label_2
_geom_bond_distance
_geom_bond_site_symmetry_2
_geom_bond_publ_flag
Cd1 N2 2.343(2) 2 y
Cd1 O2 2.3703(19) . y
Cd1 N3 2.377(2) . y
Cd1 N1 2.394(2) . y
Cd1 O1 2.4296(19) . y
Cd1 Br1 2.6307(4) . y
O1 C14 1.264(3) . ?
O2 C14 1.255(3) . ?
N1 C1 1.338(4) . ?
N1 C5 1.341(4) . ?
N2 C11 1.333(4) . ?
N2 C12 1.341(4) . ?
N2 Cd1 2.343(2) 2_545 ?
N3 C22 1.335(4) . ?
N3 C18 1.342(4) . ?
N4 C29 1.296(8) . ?
N4 C28 1.352(7) . ?
C1 C2 1.380(4) . ?
C1 H1 0.9500 . ?
C2 C3 1.387(4) . ?
C2 H2 0.9500 . ?
C3 C4 1.391(4) . ?
C3 C6 1.502(4) . ?
C4 C5 1.373(4) . ?
C4 H4 0.9500 . ?
C5 H5 0.9500 . ?
C6 C7 1.525(4) . ?
C6 H6A 0.9900 . ?
C6 H6B 0.9900 . ?
C7 C8 1.542(4) . ?
C7 H7A 0.9900 . ?
C7 H7B 0.9900 . ?
C8 C9 1.508(4) . ?
C8 H8A 0.9900 . ?
C8 H8B 0.9900 . ?
C9 C10 1.378(4) . ?
C9 C13 1.383(4) . ?
C10 C11 1.378(5) . ?
C10 H10 0.9500 . ?
C11 H11 0.9500 . ?
C12 C13 1.375(5) . ?
C12 H12 0.9500 . ?
C13 H13 0.9500 . ?
C14 C15 1.509(3) . ?
C15 C17 1.388(4) . ?
C15 C16 1.389(4) . ?
C16 C17 1.392(4) 3_656 ?
C16 H16 0.9500 . ?
C17 C16 1.392(4) 3_656 ?
C17 H17 0.9500 . ?
C18 C19 1.372(5) . ?
C18 H18 0.9500 . ?
C19 C20 1.400(6) . ?
C19 H19 0.9500 . ?
C20 C21 1.378(6) . ?
C20 C23 1.557(8) . ?
C20 C23' 1.573(4) . ?
C21 C22 1.378(5) . ?
C21 H21 0.9500 . ?
C22 H22 0.9500 . ?
C25 C26 1.486(5) . ?
C25 C24' 1.518(7) . ?
C25 C24 1.572(4) . ?
C25 H25A 0.9900 . ?
C25 H25B 0.9900 . ?
C26 C27 1.381(5) . ?
C26 C30 1.391(5) . ?
C27 C28 1.374(6) . ?
C27 H27 0.9500 . ?
C28 H28 0.9500 . ?
C29 C30 1.363(7) . ?
C29 H29 0.9500 . ?
C30 H30 0.9500 . ?
C23 C24 1.483(10) . ?
C23 H23A 0.9900 . ?
C23 H23B 0.9900 . ?
C24 H24A 0.9900 . ?
C24 H24B 0.9900 . ?
C23' C24' 1.558(8) . ?
C23' H23C 0.9900 . ?
C23' H23D 0.9900 . ?
C24' H24C 0.9900 . ?
C24' H24D 0.9900 . ?
